data_7034439
loop_
_publ_author_name
'Askari, M. S.'
'Rodr\'iguez-Solano, L A'
'Proppe, A.'
'McAllister, B.'
'Lumb, J.-P.'
'Ottenwaelder, X.'

_publ_section_title
;
 Catalytic aerobic oxidation of phenols to ortho-quinones with air-stable
 copper precatalysts.
;
_journal_issue 27
_journal_name_full 'Dalton transactions (Cambridge, England : 2003)'
_journal_page_first 12094
_journal_page_last 12097
_journal_paper_doi 10.1039/c5dt00822k
_journal_volume 44
_journal_year 2015
_chemical_formula_moiety 'C14 H30 Cu N2 O4'
_chemical_formula_sum 'C14 H30 Cu N2 O4'
_chemical_formula_weight 353.94
_space_group_crystal_system monoclinic
_space_group_IT_number 15
_space_group_name_Hall '-C 2yc'
_space_group_name_H-M_alt 'C 1 2/c 1'
_symmetry_space_group_name_Hall '-C 2yc'
_symmetry_space_group_name_H-M 'C 1 2/c 1'
_atom_sites_solution_hydrogens geom
_audit_creation_method SHELXL-2014
_audit_update_record
;
2015-02-25 deposited with the CCDC.
2015-03-16 downloaded from the CCDC.
;
_cell_angle_alpha 90
_cell_angle_beta 129.534(3)
_cell_angle_gamma 90
_cell_formula_units_Z 4
_cell_length_a 15.876(4)
_cell_length_b 11.938(3)
_cell_length_c 12.088(6)
_cell_measurement_reflns_used 6748
_cell_measurement_temperature 293(2)
_cell_measurement_theta_max 27.98
_cell_measurement_theta_min 2.38
_cell_volume 1766.9(11)
_computing_cell_refinement 'Bruker SAINT'
_computing_data_collection 'Bruker APEX2'
_computing_data_reduction 'Bruker SAINT'
_computing_molecular_graphics 'Bruker SHELXTL'
_computing_publication_material 'Bruker SHELXTL'
_computing_structure_refinement 'SHELXL-2014 (Sheldrick, 2014)'
_computing_structure_solution 'SHELXS-97 (Sheldrick, 2008)'
_diffrn_ambient_temperature 293(2)
_diffrn_measured_fraction_theta_full 1.000
_diffrn_measured_fraction_theta_max 0.939
_diffrn_measurement_device_type 'Bruker APEX-II CCD'
_diffrn_measurement_method '\f and \w scans'
_diffrn_radiation_type MoK\a
_diffrn_radiation_wavelength 0.71073
_diffrn_reflns_av_R_equivalents 0.0207
_diffrn_reflns_av_unetI/netI 0.0152
_diffrn_reflns_Laue_measured_fraction_full 1.000
_diffrn_reflns_Laue_measured_fraction_max 0.939
_diffrn_reflns_limit_h_max 20
_diffrn_reflns_limit_h_min -19
_diffrn_reflns_limit_k_max 14
_diffrn_reflns_limit_k_min -15
_diffrn_reflns_limit_l_max 15
_diffrn_reflns_limit_l_min -15
_diffrn_reflns_number 9419
_diffrn_reflns_point_group_measured_fraction_full 1.000
_diffrn_reflns_point_group_measured_fraction_max 0.939
_diffrn_reflns_theta_full 25.000
_diffrn_reflns_theta_max 27.978
_diffrn_reflns_theta_min 2.383
_exptl_absorpt_coefficient_mu 1.252
_exptl_absorpt_correction_T_max 0.7456
_exptl_absorpt_correction_T_min 0.5195
_exptl_absorpt_correction_type multi-scan
_exptl_absorpt_process_details 'SADABS V2008/1 (Bruker AXS)'
_exptl_crystal_colour blue
_exptl_crystal_density_diffrn 1.331
_exptl_crystal_description rhomb
_exptl_crystal_F_000 756
_exptl_crystal_size_max 1.14
_exptl_crystal_size_mid 0.558
_exptl_crystal_size_min 0.422
_refine_diff_density_max 0.283
_refine_diff_density_min -0.440
_refine_diff_density_rms 0.065
_refine_ls_extinction_method none
_refine_ls_goodness_of_fit_ref 1.103
_refine_ls_hydrogen_treatment constr
_refine_ls_matrix_type full
_refine_ls_number_parameters 100
_refine_ls_number_reflns 2002
_refine_ls_number_restraints 0
_refine_ls_restrained_S_all 1.103
_refine_ls_R_factor_all 0.0262
_refine_ls_R_factor_gt 0.0235
_refine_ls_shift/su_max 0.000
_refine_ls_shift/su_mean 0.000
_refine_ls_structure_factor_coef Fsqd
_refine_ls_weighting_details 'w=1/[\s^2^(Fo^2^)+(0.0341P)^2^+1.6777P] where P=(Fo^2^+2Fc^2^)/3'
_refine_ls_weighting_scheme calc
_refine_ls_wR_factor_gt 0.0649
_refine_ls_wR_factor_ref 0.0666
_reflns_Friedel_coverage 0.000
_reflns_number_gt 1867
_reflns_number_total 2002
_reflns_threshold_expression 'I > 2\s(I)'
_cod_data_source_file c5dt00822k2.cif
_cod_data_source_block proppe1b
_cod_depositor_comments 'Adding full bibliography for 7034438--7034439.cif.'
_cod_database_code 7034439
_shelx_space_group_comment
; 
The symmetry employed for this shelxl refinement is uniquely defined 
by the following loop, which should always be used as a source of 
symmetry information in preference to the above space-group names. 
They are only intended as comments. 
;
_shelxl_version_number 2014-3

loop_
_space_group_symop_operation_xyz
'x, y, z'
'-x, y, -z+1/2'
'x+1/2, y+1/2, z'
'-x+1/2, y+1/2, -z+1/2'
'-x, -y, -z'
'x, -y, z-1/2'
'-x+1/2, -y+1/2, -z'
'x+1/2, -y+1/2, z-1/2'

loop_
_atom_site_label
_atom_site_type_symbol
_atom_site_fract_x
_atom_site_fract_y
_atom_site_fract_z
_atom_site_U_iso_or_equiv
_atom_site_adp_type
_atom_site_occupancy
_atom_site_site_symmetry_order
_atom_site_calc_flag
_atom_site_refinement_flags_posn
_atom_site_refinement_flags_adp
_atom_site_refinement_flags_occupancy
Cu1 Cu 0.5000 0.12360(2) 0.2500 0.01832(9) Uani 1 2 d S T P
O1 O 0.39536(8) 0.00669(9) 0.13331(11) 0.0219(2) Uani 1 1 d . . .
O2 O 0.25849(9) 0.12321(9) 0.05686(14) 0.0312(3) Uani 1 1 d . . .
N1 N 0.54893(10) 0.24665(10) 0.39544(12) 0.0196(2) Uani 1 1 d . . .
H1A H 0.6274 0.2571 0.4491 0.024 Uiso 1 1 calc R U .
C1 C 0.53331(12) 0.22698(13) 0.50466(15) 0.0234(3) Uani 1 1 d . . .
C2 C 0.61192(16) 0.13513(15) 0.60460(18) 0.0346(4) Uani 1 1 d . . .
H2A H 0.6853 0.1576 0.6490 0.052 Uiso 1 1 calc R U .
H2B H 0.5948 0.0676 0.5508 0.052 Uiso 1 1 calc R U .
H2C H 0.6054 0.1220 0.6772 0.052 Uiso 1 1 calc R U .
C3 C 0.55930(16) 0.33279(15) 0.59202(19) 0.0342(4) Uani 1 1 d . . .
H3A H 0.6310 0.3588 0.6329 0.051 Uiso 1 1 calc R U .
H3B H 0.5566 0.3164 0.6675 0.051 Uiso 1 1 calc R U .
H3C H 0.5066 0.3897 0.5307 0.051 Uiso 1 1 calc R U .
C4 C 0.41642(14) 0.19044(15) 0.42856(18) 0.0314(3) Uani 1 1 d . . .
H4A H 0.3987 0.1282 0.3668 0.047 Uiso 1 1 calc R U .
H4B H 0.3677 0.2515 0.3724 0.047 Uiso 1 1 calc R U .
H4C H 0.4089 0.1686 0.4983 0.047 Uiso 1 1 calc R U .
C5 C 0.49435(13) 0.34791(12) 0.30729(16) 0.0228(3) Uani 1 1 d . . .
H5A H 0.5281 0.4145 0.3664 0.027 Uiso 1 1 calc R U .
H5B H 0.4178 0.3475 0.2639 0.027 Uiso 1 1 calc R U .
C6 C 0.29397(12) 0.03015(12) 0.06148(15) 0.0219(3) Uani 1 1 d . . .
C7 C 0.21738(13) -0.06680(15) -0.0209(2) 0.0352(4) Uani 1 1 d . . .
H7A H 0.1581 -0.0625 -0.0186 0.053 Uiso 1 1 calc R U .
H7B H 0.2561 -0.1359 0.0219 0.053 Uiso 1 1 calc R U .
H7C H 0.1890 -0.0638 -0.1186 0.053 Uiso 1 1 calc R U .

loop_
_atom_site_aniso_label
_atom_site_aniso_U_11
_atom_site_aniso_U_22
_atom_site_aniso_U_33
_atom_site_aniso_U_23
_atom_site_aniso_U_13
_atom_site_aniso_U_12
Cu1 0.01784(13) 0.01747(13) 0.01605(13) 0.000 0.00911(11) 0.000
O1 0.0174(5) 0.0211(5) 0.0216(5) -0.0009(4) 0.0098(4) -0.0004(4)
O2 0.0235(6) 0.0266(6) 0.0388(6) -0.0025(5) 0.0176(5) 0.0020(4)
N1 0.0182(6) 0.0213(6) 0.0190(5) -0.0003(5) 0.0116(5) 0.0000(4)
C1 0.0261(7) 0.0262(7) 0.0204(7) -0.0020(6) 0.0160(6) -0.0016(6)
C2 0.0394(9) 0.0414(10) 0.0232(8) 0.0076(7) 0.0200(7) 0.0101(7)
C3 0.0443(10) 0.0349(9) 0.0343(9) -0.0118(7) 0.0301(8) -0.0091(7)
C4 0.0299(8) 0.0386(9) 0.0300(8) -0.0016(7) 0.0211(7) -0.0074(7)
C5 0.0260(7) 0.0190(6) 0.0253(7) -0.0004(6) 0.0172(6) 0.0009(5)
C6 0.0211(7) 0.0244(7) 0.0192(6) 0.0001(5) 0.0124(6) -0.0013(5)
C7 0.0220(7) 0.0310(9) 0.0397(9) -0.0061(7) 0.0136(7) -0.0051(6)

loop_
_atom_type_symbol
_atom_type_description
_atom_type_scat_dispersion_real
_atom_type_scat_dispersion_imag
_atom_type_scat_source
C C 0.0033 0.0016 'International Tables Vol C Tables 4.2.6.8 and 6.1.1.4'
H H 0.0000 0.0000 'International Tables Vol C Tables 4.2.6.8 and 6.1.1.4'
Cu Cu 0.3201 1.2651 'International Tables Vol C Tables 4.2.6.8 and 6.1.1.4'
N N 0.0061 0.0033 'International Tables Vol C Tables 4.2.6.8 and 6.1.1.4'
O O 0.0106 0.0060 'International Tables Vol C Tables 4.2.6.8 and 6.1.1.4'

loop_
_geom_angle_atom_site_label_1
_geom_angle_atom_site_label_2
_geom_angle_atom_site_label_3
_geom_angle
_geom_angle_site_symmetry_1
_geom_angle_site_symmetry_3
O1 Cu1 O1 87.19(6) . 2_655
O1 Cu1 N1 146.62(5) . .
O1 Cu1 N1 102.36(5) 2_655 .
O1 Cu1 N1 102.36(5) . 2_655
O1 Cu1 N1 146.63(5) 2_655 2_655
N1 Cu1 N1 87.18(8) . 2_655
C6 O1 Cu1 117.59(9) . .
C5 N1 C1 114.32(11) . .
C5 N1 Cu1 104.05(9) . .
C1 N1 Cu1 117.40(9) . .
C5 N1 H1A 106.8 . .
C1 N1 H1A 106.8 . .
Cu1 N1 H1A 106.8 . .
N1 C1 C2 107.42(12) . .
N1 C1 C4 109.44(12) . .
C2 C1 C4 110.09(14) . .
N1 C1 C3 110.75(13) . .
C2 C1 C3 108.94(14) . .
C4 C1 C3 110.17(13) . .
C1 C2 H2A 109.5 . .
C1 C2 H2B 109.5 . .
H2A C2 H2B 109.5 . .
C1 C2 H2C 109.5 . .
H2A C2 H2C 109.5 . .
H2B C2 H2C 109.5 . .
C1 C3 H3A 109.5 . .
C1 C3 H3B 109.5 . .
H3A C3 H3B 109.5 . .
C1 C3 H3C 109.5 . .
H3A C3 H3C 109.5 . .
H3B C3 H3C 109.5 . .
C1 C4 H4A 109.5 . .
C1 C4 H4B 109.5 . .
H4A C4 H4B 109.5 . .
C1 C4 H4C 109.5 . .
H4A C4 H4C 109.5 . .
H4B C4 H4C 109.5 . .
N1 C5 C5 107.80(10) . 2_655
N1 C5 H5A 110.1 . .
C5 C5 H5A 110.1 2_655 .
N1 C5 H5B 110.1 . .
C5 C5 H5B 110.1 2_655 .
H5A C5 H5B 108.5 . .
O2 C6 O1 124.68(14) . .
O2 C6 C7 120.67(14) . .
O1 C6 C7 114.64(13) . .
C6 C7 H7A 109.5 . .
C6 C7 H7B 109.5 . .
H7A C7 H7B 109.5 . .
C6 C7 H7C 109.5 . .
H7A C7 H7C 109.5 . .
H7B C7 H7C 109.5 . .

loop_
_geom_bond_atom_site_label_1
_geom_bond_atom_site_label_2
_geom_bond_distance
_geom_bond_site_symmetry_2
Cu1 O1 1.9272(11) .
Cu1 O1 1.9273(11) 2_655
Cu1 N1 2.0282(13) .
Cu1 N1 2.0282(13) 2_655
O1 C6 1.2823(18) .
O2 C6 1.2306(19) .
N1 C5 1.4738(18) .
N1 C1 1.5088(19) .
N1 H1A 0.9800 .
C1 C2 1.517(2) .
C1 C4 1.519(2) .
C1 C3 1.525(2) .
C2 H2A 0.9600 .
C2 H2B 0.9600 .
C2 H2C 0.9600 .
C3 H3A 0.9600 .
C3 H3B 0.9600 .
C3 H3C 0.9600 .
C4 H4A 0.9600 .
C4 H4B 0.9600 .
C4 H4C 0.9600 .
C5 C5 1.506(3) 2_655
C5 H5A 0.9700 .
C5 H5B 0.9700 .
C6 C7 1.506(2) .
C7 H7A 0.9600 .
C7 H7B 0.9600 .
C7 H7C 0.9600 .

loop_
_geom_torsion_atom_site_label_1
_geom_torsion_atom_site_label_2
_geom_torsion_atom_site_label_3
_geom_torsion_atom_site_label_4
_geom_torsion
_geom_torsion_site_symmetry_4
C5 N1 C1 C2 -168.73(13) .
Cu1 N1 C1 C2 68.97(14) .
C5 N1 C1 C4 71.78(16) .
Cu1 N1 C1 C4 -50.53(15) .
C5 N1 C1 C3 -49.88(17) .
Cu1 N1 C1 C3 -172.18(11) .
C1 N1 C5 C5 -173.05(13) 2_655
Cu1 N1 C5 C5 -43.73(15) 2_655
Cu1 O1 C6 O2 3.3(2) .
Cu1 O1 C6 C7 -176.89(11) .
